data_7038629
loop_
_publ_author_name
'Grirrane, A.'
'\'Alvarez, E'
'Albero, J.'
'Garc\'ia, H'
'Corma, A.'

_publ_section_title
;
 Multinuclear silver(i) XPhos complexes with cyclooctatetraene:
 photochemical C-C bond cleavage of acetonitrile and cyanide bridged Ag
 cluster formation.
;
_journal_issue 13
_journal_name_full 'Dalton transactions (Cambridge, England : 2003)'
_journal_page_first 5444
_journal_page_last 5450
_journal_paper_doi 10.1039/c6dt00370b
_journal_volume 45
_journal_year 2016
_chemical_formula_moiety 'C20 H29 Ag O P, F6 Sb'
_chemical_formula_sum 'C20 H29 Ag F6 O P Sb'
_chemical_formula_weight 660.02
_chemical_name_systematic
; 
 ? 
;
_space_group_IT_number 14
_symmetry_cell_setting monoclinic
_symmetry_space_group_name_Hall '-P 2ybc'
_symmetry_space_group_name_H-M 'P 1 21/c 1'
_atom_sites_solution_hydrogens geom
_atom_sites_solution_primary direct
_atom_sites_solution_secondary difmap
_audit_creation_method SHELXL-97
_audit_update_record
;
2015-12-17 deposited with the CCDC.
2016-02-26 downloaded from the CCDC.
;
_cell_angle_alpha 90.00
_cell_angle_beta 103.508(4)
_cell_angle_gamma 90.00
_cell_formula_units_Z 4
_cell_length_a 7.6971(13)
_cell_length_b 22.120(3)
_cell_length_c 14.649(2)
_cell_measurement_reflns_used 5288
_cell_measurement_temperature 193(2)
_cell_measurement_theta_max 28.71
_cell_measurement_theta_min 2.72
_cell_volume 2425.1(6)
_computing_cell_refinement 'APEX2 Software Suite (Bruker, 2007)'
_computing_data_collection 'APEX2 Software Suite (Bruker, 2007)'
_computing_data_reduction 'APEX2 Software Suite (Bruker, 2007)'
_computing_molecular_graphics 'SHELXTL (Sheldrick, 2008)'
_computing_publication_material 'SHELXTL and publCIF (Westrip, 2010)'
_computing_structure_refinement 'SHELXL97 (Sheldrick, 2008)'
_computing_structure_solution 'SIR2002 (Burla et al., 2003)'
_diffrn_ambient_temperature 193(2)
_diffrn_detector_area_resol_mean 8.26
_diffrn_measured_fraction_theta_full 0.994
_diffrn_measured_fraction_theta_max 0.994
_diffrn_measurement_device_type
; 
 Bruker-Nonius X8kappa APEX II CCD area detector 
;
_diffrn_measurement_method 'phi and omega scans with narrow frames'
_diffrn_radiation_monochromator graphite
_diffrn_radiation_source 'fine-focus sealed tube'
_diffrn_radiation_type MoK\a
_diffrn_radiation_wavelength 0.71073
_diffrn_reflns_av_R_equivalents 0.0401
_diffrn_reflns_av_unetI/netI 0.0343
_diffrn_reflns_limit_h_max 9
_diffrn_reflns_limit_h_min -9
_diffrn_reflns_limit_k_max 26
_diffrn_reflns_limit_k_min -21
_diffrn_reflns_limit_l_max 11
_diffrn_reflns_limit_l_min -17
_diffrn_reflns_number 22569
_diffrn_reflns_theta_full 25.25
_diffrn_reflns_theta_max 25.25
_diffrn_reflns_theta_min 1.70
_diffrn_standards_decay_% 0
_exptl_absorpt_coefficient_mu 2.042
_exptl_absorpt_correction_T_max 0.6293
_exptl_absorpt_correction_T_min 0.4283
_exptl_absorpt_correction_type multi-scan
_exptl_absorpt_process_details
; 
program SADABS, Bruker (2001). 
;
_exptl_crystal_colour colourless
_exptl_crystal_density_diffrn 1.808
_exptl_crystal_density_method 'not measured'
_exptl_crystal_description plate
_exptl_crystal_F_000 1296
_exptl_crystal_size_max 0.50
_exptl_crystal_size_mid 0.40
_exptl_crystal_size_min 0.25
_refine_diff_density_max 1.273
_refine_diff_density_min -1.277
_refine_diff_density_rms 0.146
_refine_ls_extinction_method none
_refine_ls_goodness_of_fit_ref 1.013
_refine_ls_hydrogen_treatment constr
_refine_ls_matrix_type full
_refine_ls_number_parameters 277
_refine_ls_number_reflns 4369
_refine_ls_number_restraints 36
_refine_ls_restrained_S_all 1.107
_refine_ls_R_factor_all 0.0532
_refine_ls_R_factor_gt 0.0480
_refine_ls_shift/su_max 0.001
_refine_ls_shift/su_mean 0.000
_refine_ls_structure_factor_coef Fsqd
_refine_ls_weighting_details 'calc w=1/[\s^2^(Fo^2^)+(0.0945P)^2^+6.9162P] where P=(Fo^2^+2Fc^2^)/3'
_refine_ls_weighting_scheme calc
_refine_ls_wR_factor_gt 0.1388
_refine_ls_wR_factor_ref 0.1435
_reflns_number_gt 3889
_reflns_number_total 4369
_reflns_threshold_expression >2sigma(I)
_cod_data_source_file c6dt00370b2.cif
_cod_data_source_block 5
_cod_depositor_comments
;
The following automatic conversions were performed:

'_symmetry_cell_setting' value 'Monoclinic' changed to 'monoclinic'
according to
/usr/data/users/saulius/crontab/automatic-downloads/rss-feeds/RSC/lib/dictionaries/cif_core.dic
dictionary named 'cif_core.dic' version 2.4.2 from 2011-04-26.

Automatic conversion script
Id: cif_fix_values 4268 2015-11-12 08:31:59Z antanas 

 Adding full bibliography for 7038626--7038629.cif.
;
_cod_original_sg_symbol_H-M 'P 21/c'
_cod_database_code 7038629

loop_
_symmetry_equiv_pos_as_xyz
'x, y, z'
'-x, y+1/2, -z+1/2'
'-x, -y, -z'
'x, -y-1/2, z-1/2'

loop_
_atom_site_label
_atom_site_type_symbol
_atom_site_fract_x
_atom_site_fract_y
_atom_site_fract_z
_atom_site_U_iso_or_equiv
_atom_site_adp_type
_atom_site_occupancy
_atom_site_symmetry_multiplicity
_atom_site_calc_flag
_atom_site_refinement_flags
Ag1 Ag 0.48354(7) 0.07340(2) 0.68246(3) 0.04593(19) Uani 1 1 d .
P1 P 0.67563(17) 0.15708(6) 0.72732(9) 0.0289(3) Uani 1 1 d .
O1 O 0.3058(9) 0.0054(3) 0.6078(4) 0.086(2) Uani 1 1 d .
H1O1 H 0.2709 0.0143 0.5500 0.103 Uiso 1 1 d R
H2O1 H 0.2490 -0.0259 0.6177 0.103 Uiso 1 1 d R
C1 C 0.8223(7) 0.1475(2) 0.8445(4) 0.0300(10) Uani 1 1 d .
C2 C 0.7908(8) 0.1037(2) 0.9071(4) 0.0336(11) Uani 1 1 d .
C3 C 0.9091(10) 0.0996(3) 0.9955(5) 0.0518(16) Uani 1 1 d .
H3 H 0.8881 0.0703 1.0391 0.062 Uiso 1 1 calc R
C4 C 1.0558(9) 0.1373(4) 1.0205(5) 0.0539(17) Uani 1 1 d .
H4 H 1.1355 0.1334 1.0804 0.065 Uiso 1 1 calc R
C5 C 1.0857(8) 0.1797(3) 0.9593(4) 0.0445(14) Uani 1 1 d .
H5 H 1.1857 0.2060 0.9767 0.053 Uiso 1 1 calc R
C6 C 0.9710(7) 0.1850(3) 0.8716(4) 0.0362(12) Uani 1 1 d .
H6 H 0.9941 0.2146 0.8290 0.043 Uiso 1 1 calc R
C7 C 0.6382(8) 0.0599(3) 0.8873(4) 0.0374(12) Uani 1 1 d .
C8 C 0.4799(9) 0.0728(3) 0.9122(5) 0.0506(16) Uani 1 1 d .
H8 H 0.4674 0.1094 0.9439 0.061 Uiso 1 1 calc R
C9 C 0.3373(10) 0.0315(4) 0.8905(6) 0.063(2) Uani 1 1 d .
H9 H 0.2269 0.0410 0.9056 0.076 Uiso 1 1 calc R
C10 C 0.3572(12) -0.0226(4) 0.8473(5) 0.066(2) Uani 1 1 d .
H10 H 0.2606 -0.0503 0.8323 0.079 Uiso 1 1 calc R
C11 C 0.5170(13) -0.0360(4) 0.8262(5) 0.067(2) Uani 1 1 d .
H11 H 0.5322 -0.0737 0.7980 0.080 Uiso 1 1 calc R
C12 C 0.6562(10) 0.0050(3) 0.8458(5) 0.0521(16) Uani 1 1 d .
H12 H 0.7662 -0.0048 0.8304 0.063 Uiso 1 1 calc R
C13 C 0.5507(7) 0.2288(3) 0.7352(4) 0.0375(12) Uani 1 1 d .
C14 C 0.4321(10) 0.2430(4) 0.6376(5) 0.0581(18) Uani 1 1 d .
H14A H 0.3533 0.2771 0.6423 0.087 Uiso 1 1 calc R
H14B H 0.3597 0.2074 0.6136 0.087 Uiso 1 1 calc R
H14C H 0.5076 0.2535 0.5946 0.087 Uiso 1 1 calc R
C15 C 0.6666(9) 0.2835(3) 0.7725(5) 0.0496(15) Uani 1 1 d .
H15A H 0.7397 0.2942 0.7284 0.074 Uiso 1 1 calc R
H15B H 0.7447 0.2736 0.8337 0.074 Uiso 1 1 calc R
H15C H 0.5899 0.3177 0.7794 0.074 Uiso 1 1 calc R
C16 C 0.4308(9) 0.2154(3) 0.8031(6) 0.0564(17) Uani 1 1 d .
H16A H 0.3575 0.2510 0.8078 0.085 Uiso 1 1 calc R
H16B H 0.5054 0.2057 0.8652 0.085 Uiso 1 1 calc R
H16C H 0.3529 0.1810 0.7796 0.085 Uiso 1 1 calc R
C17 C 0.8214(8) 0.1606(3) 0.6407(4) 0.0388(12) Uani 1 1 d .
C18 C 0.9090(10) 0.2212(3) 0.6294(5) 0.0510(16) Uani 1 1 d .
H18A H 0.9731 0.2360 0.6911 0.077 Uiso 1 1 calc R
H18B H 0.8169 0.2505 0.6006 0.077 Uiso 1 1 calc R
H18C H 0.9933 0.2160 0.5891 0.077 Uiso 1 1 calc R
C19 C 0.7041(11) 0.1424(4) 0.5440(5) 0.0604(19) Uani 1 1 d .
H19A H 0.7763 0.1431 0.4970 0.091 Uiso 1 1 calc R
H19B H 0.6048 0.1711 0.5257 0.091 Uiso 1 1 calc R
H19C H 0.6566 0.1016 0.5478 0.091 Uiso 1 1 calc R
C20 C 0.9657(10) 0.1114(3) 0.6701(5) 0.0522(16) Uani 1 1 d .
H20A H 1.0320 0.1068 0.6210 0.078 Uiso 1 1 calc R
H20B H 0.9086 0.0730 0.6790 0.078 Uiso 1 1 calc R
H20C H 1.0481 0.1233 0.7290 0.078 Uiso 1 1 calc R
Sb1 Sb 0.14468(6) 0.102625(17) 0.36315(3) 0.04227(18) Uani 1 1 d .
F1 F 0.1952(12) 0.0263(4) 0.4085(7) 0.143(3) Uani 1 1 d U
F2 F 0.0988(11) 0.1801(4) 0.3176(7) 0.141(3) Uani 1 1 d U
F3 F -0.0950(8) 0.0951(3) 0.3674(5) 0.0895(16) Uani 1 1 d U
F4 F 0.2103(11) 0.1328(4) 0.4822(5) 0.132(3) Uani 1 1 d U
F5 F 0.3798(8) 0.1116(3) 0.3542(5) 0.0913(16) Uani 1 1 d U
F6 F 0.0750(9) 0.0687(4) 0.2452(5) 0.114(2) Uani 1 1 d U

loop_
_atom_site_aniso_label
_atom_site_aniso_U_11
_atom_site_aniso_U_22
_atom_site_aniso_U_33
_atom_site_aniso_U_23
_atom_site_aniso_U_13
_atom_site_aniso_U_12
Ag1 0.0521(3) 0.0432(3) 0.0401(3) -0.00436(18) 0.0059(2) -0.0210(2)
P1 0.0297(6) 0.0280(6) 0.0277(6) -0.0006(5) 0.0039(5) -0.0046(5)
O1 0.119(5) 0.073(4) 0.054(3) 0.001(3) -0.004(3) -0.064(4)
C1 0.029(2) 0.033(3) 0.027(2) -0.003(2) 0.0058(19) 0.002(2)
C2 0.038(3) 0.035(3) 0.028(3) -0.002(2) 0.009(2) -0.001(2)
C3 0.057(4) 0.061(4) 0.036(3) 0.011(3) 0.008(3) -0.006(3)
C4 0.050(4) 0.068(4) 0.036(3) 0.001(3) -0.006(3) -0.004(3)
C5 0.038(3) 0.052(4) 0.039(3) -0.009(3) -0.001(2) -0.005(3)
C6 0.035(3) 0.035(3) 0.037(3) -0.001(2) 0.005(2) -0.004(2)
C7 0.044(3) 0.039(3) 0.029(3) 0.007(2) 0.008(2) -0.004(2)
C8 0.047(3) 0.049(4) 0.059(4) 0.008(3) 0.019(3) -0.008(3)
C9 0.045(4) 0.081(5) 0.063(5) 0.024(4) 0.011(3) -0.019(4)
C10 0.082(5) 0.072(5) 0.043(4) 0.004(3) 0.012(4) -0.044(4)
C11 0.103(6) 0.052(4) 0.054(4) -0.012(3) 0.035(4) -0.033(4)
C12 0.067(4) 0.045(4) 0.050(4) -0.006(3) 0.026(3) -0.008(3)
C13 0.032(3) 0.036(3) 0.041(3) 0.002(2) 0.002(2) 0.003(2)
C14 0.053(4) 0.058(4) 0.054(4) 0.012(3) -0.005(3) 0.012(3)
C15 0.049(3) 0.034(3) 0.063(4) -0.006(3) 0.008(3) 0.004(3)
C16 0.043(3) 0.056(4) 0.074(5) -0.002(3) 0.022(3) 0.008(3)
C17 0.043(3) 0.040(3) 0.036(3) -0.001(2) 0.012(2) -0.005(2)
C18 0.054(4) 0.055(4) 0.048(4) 0.007(3) 0.021(3) -0.016(3)
C19 0.071(5) 0.079(5) 0.033(3) -0.007(3) 0.015(3) -0.021(4)
C20 0.054(4) 0.056(4) 0.054(4) -0.006(3) 0.027(3) 0.003(3)
Sb1 0.0537(3) 0.0338(3) 0.0419(3) -0.00282(15) 0.0163(2) -0.00298(16)
F1 0.161(5) 0.094(4) 0.154(5) 0.025(4) -0.005(4) -0.004(4)
F2 0.119(4) 0.107(4) 0.195(5) 0.036(4) 0.033(4) 0.005(3)
F3 0.082(3) 0.094(3) 0.106(4) -0.014(3) 0.049(3) -0.028(3)
F4 0.139(4) 0.149(5) 0.110(4) -0.054(4) 0.034(4) -0.033(4)
F5 0.071(3) 0.108(4) 0.097(3) -0.007(3) 0.023(3) 0.003(3)
F6 0.101(4) 0.149(4) 0.085(3) -0.030(3) 0.006(3) 0.013(3)

loop_
_atom_type_symbol
_atom_type_description
_atom_type_scat_dispersion_real
_atom_type_scat_dispersion_imag
_atom_type_scat_source
C C 0.0033 0.0016 'International Tables Vol C Tables 4.2.6.8 and 6.1.1.4'
H H 0.0000 0.0000 'International Tables Vol C Tables 4.2.6.8 and 6.1.1.4'
F F 0.0171 0.0103 'International Tables Vol C Tables 4.2.6.8 and 6.1.1.4'
O O 0.0106 0.0060 'International Tables Vol C Tables 4.2.6.8 and 6.1.1.4'
P P 0.1023 0.0942 'International Tables Vol C Tables 4.2.6.8 and 6.1.1.4'
Ag Ag -0.8971 1.1015 'International Tables Vol C Tables 4.2.6.8 and 6.1.1.4'
Sb Sb -0.5866 1.5461 'International Tables Vol C Tables 4.2.6.8 and 6.1.1.4'

loop_
_geom_angle_atom_site_label_1
_geom_angle_atom_site_label_2
_geom_angle_atom_site_label_3
_geom_angle
O1 Ag1 P1 166.03(16)
C1 P1 C13 104.6(2)
C1 P1 C17 107.6(2)
C13 P1 C17 113.7(3)
C1 P1 Ag1 112.22(18)
C13 P1 Ag1 112.57(18)
C17 P1 Ag1 106.12(19)
Ag1 O1 H1O1 111.1
Ag1 O1 H2O1 140.8
H1O1 O1 H2O1 107.7
C2 C1 C6 118.9(5)
C2 C1 P1 122.2(4)
C6 C1 P1 118.9(4)
C1 C2 C3 118.6(5)
C1 C2 C7 124.9(5)
C3 C2 C7 116.6(5)
C4 C3 C2 121.3(6)
C4 C3 H3 119.4
C2 C3 H3 119.4
C5 C4 C3 119.8(6)
C5 C4 H4 120.1
C3 C4 H4 120.1
C4 C5 C6 120.2(6)
C4 C5 H5 119.9
C6 C5 H5 119.9
C5 C6 C1 121.2(5)
C5 C6 H6 119.4
C1 C6 H6 119.4
C12 C7 C8 119.0(6)
C12 C7 C2 120.0(6)
C8 C7 C2 121.0(6)
C7 C8 C9 119.8(7)
C7 C8 H8 120.1
C9 C8 H8 120.1
C10 C9 C8 120.2(7)
C10 C9 H9 119.9
C8 C9 H9 119.9
C11 C10 C9 119.6(7)
C11 C10 H10 120.2
C9 C10 H10 120.2
C10 C11 C12 120.3(7)
C10 C11 H11 119.9
C12 C11 H11 119.9
C7 C12 C11 121.1(7)
C7 C12 H12 119.5
C11 C12 H12 119.5
C15 C13 C16 108.1(6)
C15 C13 C14 110.0(5)
C16 C13 C14 109.0(5)
C15 C13 P1 115.3(4)
C16 C13 P1 105.7(4)
C14 C13 P1 108.5(4)
C13 C14 H14A 109.5
C13 C14 H14B 109.5
H14A C14 H14B 109.5
C13 C14 H14C 109.5
H14A C14 H14C 109.5
H14B C14 H14C 109.5
C13 C15 H15A 109.5
C13 C15 H15B 109.5
H15A C15 H15B 109.5
C13 C15 H15C 109.5
H15A C15 H15C 109.5
H15B C15 H15C 109.5
C13 C16 H16A 109.5
C13 C16 H16B 109.5
H16A C16 H16B 109.5
C13 C16 H16C 109.5
H16A C16 H16C 109.5
H16B C16 H16C 109.5
C18 C17 C20 110.0(5)
C18 C17 C19 107.9(5)
C20 C17 C19 107.5(6)
C18 C17 P1 117.2(4)
C20 C17 P1 106.6(4)
C19 C17 P1 107.1(4)
C17 C18 H18A 109.5
C17 C18 H18B 109.5
H18A C18 H18B 109.5
C17 C18 H18C 109.5
H18A C18 H18C 109.5
H18B C18 H18C 109.5
C17 C19 H19A 109.5
C17 C19 H19B 109.5
H19A C19 H19B 109.5
C17 C19 H19C 109.5
H19A C19 H19C 109.5
H19B C19 H19C 109.5
C17 C20 H20A 109.5
C17 C20 H20B 109.5
H20A C20 H20B 109.5
C17 C20 H20C 109.5
H20A C20 H20C 109.5
H20B C20 H20C 109.5
F1 Sb1 F4 90.1(4)
F1 Sb1 F2 178.8(4)
F4 Sb1 F2 89.6(4)
F1 Sb1 F6 87.4(4)
F4 Sb1 F6 177.2(4)
F2 Sb1 F6 92.9(4)
F1 Sb1 F5 89.8(4)
F4 Sb1 F5 88.4(3)
F2 Sb1 F5 89.0(3)
F6 Sb1 F5 93.0(3)
F1 Sb1 F3 91.9(4)
F4 Sb1 F3 93.2(3)
F2 Sb1 F3 89.3(3)
F6 Sb1 F3 85.5(3)
F5 Sb1 F3 177.7(3)

loop_
_geom_bond_atom_site_label_1
_geom_bond_atom_site_label_2
_geom_bond_distance
Ag1 O1 2.152(5)
Ag1 P1 2.3643(13)
P1 C1 1.834(5)
P1 C13 1.873(6)
P1 C17 1.882(6)
O1 H1O1 0.8488
O1 H2O1 0.8488
C1 C2 1.393(8)
C1 C6 1.394(7)
C2 C3 1.401(9)
C2 C7 1.499(8)
C3 C4 1.383(10)
C3 H3 0.9500
C4 C5 1.354(10)
C4 H4 0.9500
C5 C6 1.384(8)
C5 H5 0.9500
C6 H6 0.9500
C7 C12 1.379(9)
C7 C8 1.381(9)
C8 C9 1.405(10)
C8 H8 0.9500
C9 C10 1.379(13)
C9 H9 0.9500
C10 C11 1.369(12)
C10 H10 0.9500
C11 C12 1.382(10)
C11 H11 0.9500
C12 H12 0.9500
C13 C15 1.525(8)
C13 C16 1.535(9)
C13 C14 1.539(9)
C14 H14A 0.9800
C14 H14B 0.9800
C14 H14C 0.9800
C15 H15A 0.9800
C15 H15B 0.9800
C15 H15C 0.9800
C16 H16A 0.9800
C16 H16B 0.9800
C16 H16C 0.9800
C17 C18 1.527(9)
C17 C20 1.542(9)
C17 C19 1.545(8)
C18 H18A 0.9800
C18 H18B 0.9800
C18 H18C 0.9800
C19 H19A 0.9800
C19 H19B 0.9800
C19 H19C 0.9800
C20 H20A 0.9800
C20 H20B 0.9800
C20 H20C 0.9800
Sb1 F1 1.822(7)
Sb1 F4 1.825(7)
Sb1 F2 1.844(8)
Sb1 F6 1.845(6)
Sb1 F5 1.856(6)
Sb1 F3 1.868(5)

loop_
_geom_hbond_atom_site_label_D
_geom_hbond_atom_site_label_H
_geom_hbond_atom_site_label_A
_geom_hbond_distance_DH
_geom_hbond_distance_HA
_geom_hbond_distance_DA
_geom_hbond_angle_DHA
_geom_hbond_site_symmetry_A
O1 H1O1 F1 0.85 2.04 2.880(11) 173.7 .
O1 H2O1 F3 0.85 1.98 2.826(7) 174.2 3_556

loop_
_geom_torsion_atom_site_label_1
_geom_torsion_atom_site_label_2
_geom_torsion_atom_site_label_3
_geom_torsion_atom_site_label_4
_geom_torsion
O1 Ag1 P1 C1 -158.3(9)
O1 Ag1 P1 C13 84.0(9)
O1 Ag1 P1 C17 -41.0(9)
C13 P1 C1 C2 107.3(5)
C17 P1 C1 C2 -131.4(5)
Ag1 P1 C1 C2 -15.0(5)
C13 P1 C1 C6 -73.3(5)
C17 P1 C1 C6 48.0(5)
Ag1 P1 C1 C6 164.4(4)
C6 C1 C2 C3 0.8(8)
P1 C1 C2 C3 -179.8(5)
C6 C1 C2 C7 -179.1(5)
P1 C1 C2 C7 0.3(8)
C1 C2 C3 C4 -0.9(10)
C7 C2 C3 C4 179.0(7)
C2 C3 C4 C5 0.9(12)
C3 C4 C5 C6 -0.8(11)
C4 C5 C6 C1 0.7(10)
C2 C1 C6 C5 -0.7(8)
P1 C1 C6 C5 179.8(5)
C1 C2 C7 C12 88.8(7)
C3 C2 C7 C12 -91.1(7)
C1 C2 C7 C8 -92.9(7)
C3 C2 C7 C8 87.2(8)
C12 C7 C8 C9 -3.4(10)
C2 C7 C8 C9 178.3(6)
C7 C8 C9 C10 2.2(11)
C8 C9 C10 C11 0.4(11)
C9 C10 C11 C12 -1.7(12)
C8 C7 C12 C11 2.1(10)
C2 C7 C12 C11 -179.5(6)
C10 C11 C12 C7 0.4(12)
C1 P1 C13 C15 52.5(5)
C17 P1 C13 C15 -64.6(5)
Ag1 P1 C13 C15 174.6(4)
C1 P1 C13 C16 -66.9(5)
C17 P1 C13 C16 175.9(4)
Ag1 P1 C13 C16 55.2(4)
C1 P1 C13 C14 176.3(5)
C17 P1 C13 C14 59.2(5)
Ag1 P1 C13 C14 -61.6(5)
C1 P1 C17 C18 -81.4(5)
C13 P1 C17 C18 34.0(6)
Ag1 P1 C17 C18 158.3(4)
C1 P1 C17 C20 42.3(5)
C13 P1 C17 C20 157.7(4)
Ag1 P1 C17 C20 -78.0(4)
C1 P1 C17 C19 157.2(5)
C13 P1 C17 C19 -87.4(5)
Ag1 P1 C17 C19 36.9(5)
